data_4063754
loop_
_publ_author_name
'Dulai, Arminderjit'
'McMullin, Claire L.'
'Tenza, Kenny'
'Wass, Duncan F.'

_publ_section_title
;
 N,N&#x2032;-Bis(diphenylphosphino)diaminophenylphosphine Ligands for
 Chromium-Catalyzed Selective Ethylene Oligomerization Reactions
;
_journal_issue 5
_journal_name_full Organometallics
_journal_page_first 935
_journal_paper_doi 10.1021/om100912y
_journal_volume 30
_journal_year 2011
_chemical_formula_moiety
;
C40 H39 Cr N2 O4 P3, 0.5(C2 H4 Cl4), 2(C H2 Cl2)
;
_chemical_formula_sum 'C43 H45 Cl6 Cr N2 O4 P3'
_chemical_formula_weight 1011.42
_chemical_name_systematic
; 
 ? 
;
_space_group_IT_number 14
_symmetry_cell_setting monoclinic
_symmetry_space_group_name_Hall '-P 2ybc'
_symmetry_space_group_name_H-M 'P 1 21/c 1'
_atom_sites_solution_hydrogens geom
_atom_sites_solution_primary direct
_atom_sites_solution_secondary difmap
_audit_creation_method SHELXL-97
_cell_angle_alpha 90.00
_cell_angle_beta 115.659(6)
_cell_angle_gamma 90.00
_cell_formula_units_Z 4
_cell_length_a 9.5183(9)
_cell_length_b 26.520(2)
_cell_length_c 20.3442(19)
_cell_measurement_reflns_used 7470
_cell_measurement_temperature 100(2)
_cell_measurement_theta_max 65.41
_cell_measurement_theta_min 2.93
_cell_volume 4629.0(7)
_computing_cell_refinement 'PROTEUM II (Bruker-AXS, 2007)'
_computing_data_collection 'PROTEUM II (Bruker-AXS, 2007)'
_computing_data_reduction
; 
 SAINT v7.34A (Bruker-AXS, 2007) & XPREP v2005/4 (Bruker-AXS, 2005) 
;
_computing_structure_refinement 'SHELXL-97 (Sheldrick, 1997)'
_computing_structure_solution 'SHELXS-97 (Sheldrick, 1990)'
_diffrn_ambient_temperature 100(2)
_diffrn_detector 'CCD plate'
_diffrn_measured_fraction_theta_full 0.920
_diffrn_measured_fraction_theta_max 0.920
_diffrn_measurement_details 'frames, 0.3\% width'
_diffrn_measurement_device_type Bruker-Proteum
_diffrn_measurement_method '\w scans'
_diffrn_radiation_monochromator graphite
_diffrn_radiation_source 'fine-focus sealed tube'
_diffrn_radiation_type CuK\a
_diffrn_radiation_wavelength 1.54178
_diffrn_reflns_av_R_equivalents 0.0000
_diffrn_reflns_av_sigmaI/netI 0.0386
_diffrn_reflns_limit_h_max 10
_diffrn_reflns_limit_h_min -10
_diffrn_reflns_limit_k_max 0
_diffrn_reflns_limit_k_min -29
_diffrn_reflns_limit_l_max 23
_diffrn_reflns_limit_l_min -9
_diffrn_reflns_number 7325
_diffrn_reflns_theta_full 65.40
_diffrn_reflns_theta_max 65.40
_diffrn_reflns_theta_min 2.93
_diffrn_source 'sealed X-ray tube'
_diffrn_source_current 60
_diffrn_source_target Cu
_diffrn_source_voltage 45
_exptl_absorpt_coefficient_mu 6.553
_exptl_absorpt_correction_T_max 0.896
_exptl_absorpt_correction_T_min 0.557
_exptl_absorpt_correction_type multi-scan
_exptl_absorpt_process_details 'SADABS 2007/2 (Sheldrick, G.M., 2007)'
_exptl_crystal_colour yellow
_exptl_crystal_density_diffrn 1.451
_exptl_crystal_density_method 'not measured'
_exptl_crystal_description needle
_exptl_crystal_F_000 2080
_exptl_crystal_size_max 0.203
_exptl_crystal_size_mid 0.056
_exptl_crystal_size_min 0.017
_refine_diff_density_max 0.659
_refine_diff_density_min -0.783
_refine_diff_density_rms 0.086
_refine_ls_extinction_method none
_refine_ls_goodness_of_fit_ref 1.053
_refine_ls_hydrogen_treatment constr
_refine_ls_matrix_type full
_refine_ls_number_parameters 552
_refine_ls_number_reflns 7325
_refine_ls_number_restraints 0
_refine_ls_restrained_S_all 1.053
_refine_ls_R_factor_all 0.0566
_refine_ls_R_factor_gt 0.0516
_refine_ls_shift/su_max 0.001
_refine_ls_shift/su_mean 0.000
_refine_ls_structure_factor_coef Fsqd
_refine_ls_weighting_details 'calc w=1/[\s^2^(Fo^2^)+(0.0643P)^2^+8.4804P] where P=(Fo^2^+2Fc^2^)/3'
_refine_ls_weighting_scheme calc
_refine_ls_wR_factor_gt 0.1325
_refine_ls_wR_factor_ref 0.1360
_reflns_number_gt 6761
_reflns_number_total 7325
_reflns_threshold_expression >2sigma(I)
_cod_data_source_file om100912y_si_003.cif
_cod_data_source_block twin5
_cod_original_sg_symbol_H-M 'P 21/c'
_cod_database_code 4063754

loop_
_symmetry_equiv_pos_as_xyz
'x, y, z'
'-x, y+1/2, -z+1/2'
'-x, -y, -z'
'x, -y-1/2, z-1/2'

loop_
_atom_site_label
_atom_site_type_symbol
_atom_site_fract_x
_atom_site_fract_y
_atom_site_fract_z
_atom_site_U_iso_or_equiv
_atom_site_adp_type
_atom_site_occupancy
_atom_site_symmetry_multiplicity
_atom_site_calc_flag
_atom_site_refinement_flags
_atom_site_disorder_assembly
_atom_site_disorder_group
Cr1 Cr 0.79367(7) 0.17803(2) 0.25090(4) 0.01796(17) Uani 1 1 d . . .
P1 P 1.01272(12) 0.13992(4) 0.34700(6) 0.0210(2) Uani 1 1 d . . .
P2 P 0.99739(12) 0.04635(4) 0.25657(6) 0.0224(2) Uani 1 1 d . . .
P3 P 0.83960(12) 0.13625(4) 0.15852(6) 0.0194(2) Uani 1 1 d . . .
O1 O 0.5304(4) 0.11438(11) 0.25267(18) 0.0288(7) Uani 1 1 d . . .
O2 O 0.7498(4) 0.24008(12) 0.36456(19) 0.0352(8) Uani 1 1 d . . .
O3 O 0.5350(4) 0.23555(12) 0.13253(18) 0.0351(8) Uani 1 1 d . . .
O4 O 0.9881(5) 0.26756(13) 0.2481(2) 0.0468(9) Uani 1 1 d . . .
N1 N 1.0894(4) 0.08598(13) 0.32979(19) 0.0227(8) Uani 1 1 d . . .
N2 N 0.9453(4) 0.08160(12) 0.17887(18) 0.0211(8) Uani 1 1 d . . .
C1 C 1.1761(5) 0.18498(18) 0.3779(2) 0.0299(11) Uani 1 1 d . . .
C2 C 1.2877(6) 0.1825(2) 0.3517(3) 0.0413(13) Uani 1 1 d . . .
H2 H 1.2850 0.1559 0.3200 0.050 Uiso 1 1 calc R . .
C3 C 1.4042(7) 0.2190(3) 0.3716(4) 0.069(2) Uani 1 1 d . . .
H3 H 1.4817 0.2168 0.3541 0.083 Uiso 1 1 calc R . .
C4 C 1.4072(7) 0.2583(3) 0.4168(4) 0.066(2) Uani 1 1 d . . .
H4 H 1.4870 0.2831 0.4304 0.080 Uiso 1 1 calc R . .
C5 C 1.2961(7) 0.2617(2) 0.4419(3) 0.0549(17) Uani 1 1 d . . .
H5 H 1.2975 0.2890 0.4724 0.066 Uiso 1 1 calc R . .
C6 C 1.1802(6) 0.22493(19) 0.4229(3) 0.0365(12) Uani 1 1 d . . .
H6 H 1.1035 0.2272 0.4409 0.044 Uiso 1 1 calc R . .
C7 C 0.9987(5) 0.12777(16) 0.4334(2) 0.0263(10) Uani 1 1 d . . .
C8 C 1.1297(6) 0.12701(18) 0.5004(2) 0.0316(11) Uani 1 1 d . . .
H8 H 1.2280 0.1368 0.5030 0.038 Uiso 1 1 calc R . .
C9 C 1.1183(6) 0.11225(19) 0.5630(3) 0.0373(12) Uani 1 1 d . . .
H9 H 1.2088 0.1113 0.6082 0.045 Uiso 1 1 calc R . .
C10 C 0.9757(7) 0.09891(19) 0.5598(3) 0.0419(13) Uani 1 1 d . . .
H10 H 0.9680 0.0887 0.6029 0.050 Uiso 1 1 calc R . .
C11 C 0.8441(7) 0.10030(19) 0.4943(3) 0.0390(12) Uani 1 1 d . . .
H11 H 0.7457 0.0913 0.4923 0.047 Uiso 1 1 calc R . .
C12 C 0.8556(6) 0.11482(18) 0.4315(3) 0.0313(11) Uani 1 1 d . . .
H12 H 0.7646 0.1159 0.3865 0.038 Uiso 1 1 calc R . .
C13 C 1.2432(5) 0.06601(19) 0.3877(2) 0.0322(11) Uani 1 1 d . . .
H13 H 1.2933 0.0940 0.4232 0.039 Uiso 1 1 calc R . .
C14 C 1.2187(6) 0.02192(19) 0.4303(3) 0.0368(12) Uani 1 1 d . . .
H14A H 1.1666 -0.0058 0.3968 0.055 Uiso 1 1 calc R . .
H14B H 1.1539 0.0330 0.4542 0.055 Uiso 1 1 calc R . .
H14C H 1.3199 0.0104 0.4674 0.055 Uiso 1 1 calc R . .
C15 C 1.3548(6) 0.0509(2) 0.3562(3) 0.0401(12) Uani 1 1 d . . .
H15A H 1.3165 0.0203 0.3268 0.060 Uiso 1 1 calc R . .
H15B H 1.4580 0.0445 0.3959 0.060 Uiso 1 1 calc R . .
H15C H 1.3622 0.0783 0.3254 0.060 Uiso 1 1 calc R . .
C16 C 0.8120(5) 0.02956(14) 0.2582(3) 0.0254(10) Uani 1 1 d . . .
C17 C 0.8083(6) 0.01808(16) 0.3247(3) 0.0298(10) Uani 1 1 d . . .
H17 H 0.8961 0.0253 0.3693 0.036 Uiso 1 1 calc R . .
C18 C 0.6765(6) -0.00378(17) 0.3254(3) 0.0335(12) Uani 1 1 d . . .
H18 H 0.6746 -0.0112 0.3707 0.040 Uiso 1 1 calc R . .
C19 C 0.5480(6) -0.01496(16) 0.2611(3) 0.0363(12) Uani 1 1 d . . .
H19 H 0.4581 -0.0298 0.2621 0.044 Uiso 1 1 calc R . .
C20 C 0.5515(6) -0.00431(16) 0.1954(3) 0.0324(11) Uani 1 1 d . . .
H20 H 0.4636 -0.0120 0.1510 0.039 Uiso 1 1 calc R . .
C21 C 0.6819(5) 0.01752(15) 0.1935(3) 0.0281(10) Uani 1 1 d . . .
H21 H 0.6830 0.0244 0.1479 0.034 Uiso 1 1 calc R . .
C22 C 0.9877(5) 0.05836(17) 0.1217(2) 0.0264(10) Uani 1 1 d . . .
H22 H 0.9697 0.0849 0.0840 0.032 Uiso 1 1 calc R . .
C23 C 1.1584(5) 0.04313(19) 0.1511(3) 0.0333(11) Uani 1 1 d . . .
H23A H 1.2245 0.0721 0.1752 0.050 Uiso 1 1 calc R . .
H23B H 1.1808 0.0318 0.1108 0.050 Uiso 1 1 calc R . .
H23C H 1.1798 0.0156 0.1863 0.050 Uiso 1 1 calc R . .
C24 C 0.8824(6) 0.01365(17) 0.0824(3) 0.0340(11) Uani 1 1 d . . .
H24A H 0.8988 -0.0138 0.1172 0.051 Uiso 1 1 calc R . .
H24B H 0.9080 0.0019 0.0432 0.051 Uiso 1 1 calc R . .
H24C H 0.7731 0.0243 0.0616 0.051 Uiso 1 1 calc R . .
C25 C 0.6678(5) 0.12280(15) 0.0719(2) 0.0252(10) Uani 1 1 d . . .
C26 C 0.5289(5) 0.10834(17) 0.0741(2) 0.0295(10) Uani 1 1 d . . .
H26 H 0.5213 0.1095 0.1191 0.035 Uiso 1 1 calc R . .
C27 C 0.4019(6) 0.09230(19) 0.0118(3) 0.0427(13) Uani 1 1 d . . .
H27 H 0.3089 0.0821 0.0145 0.051 Uiso 1 1 calc R . .
C28 C 0.4109(7) 0.0912(2) -0.0542(3) 0.0483(15) Uani 1 1 d . . .
H28 H 0.3244 0.0799 -0.0969 0.058 Uiso 1 1 calc R . .
C29 C 0.5459(7) 0.10674(18) -0.0582(3) 0.0402(13) Uani 1 1 d . . .
H29 H 0.5516 0.1069 -0.1037 0.048 Uiso 1 1 calc R . .
C30 C 0.6731(6) 0.12212(17) 0.0049(2) 0.0308(11) Uani 1 1 d . . .
H30 H 0.7659 0.1324 0.0020 0.037 Uiso 1 1 calc R . .
C31 C 0.9514(5) 0.17829(16) 0.1276(2) 0.0231(9) Uani 1 1 d . . .
C32 C 0.8813(6) 0.21852(17) 0.0809(2) 0.0304(11) Uani 1 1 d . . .
H32 H 0.7713 0.2225 0.0606 0.036 Uiso 1 1 calc R . .
C33 C 0.9698(7) 0.25274(19) 0.0639(3) 0.0395(13) Uani 1 1 d . . .
H33 H 0.9204 0.2798 0.0315 0.047 Uiso 1 1 calc R . .
C34 C 1.1296(7) 0.2477(2) 0.0939(3) 0.0424(13) Uani 1 1 d . . .
H34 H 1.1903 0.2715 0.0825 0.051 Uiso 1 1 calc R . .
C35 C 1.2011(6) 0.2085(2) 0.1402(3) 0.0401(12) Uani 1 1 d . . .
H35 H 1.3110 0.2047 0.1601 0.048 Uiso 1 1 calc R . .
C36 C 1.1126(5) 0.17451(18) 0.1577(2) 0.0303(10) Uani 1 1 d . . .
H36 H 1.1632 0.1480 0.1911 0.036 Uiso 1 1 calc R . .
C37 C 0.6367(5) 0.13433(15) 0.2524(2) 0.0221(9) Uani 1 1 d . . .
C38 C 0.7670(5) 0.21588(16) 0.3219(2) 0.0260(10) Uani 1 1 d . . .
C39 C 0.6329(5) 0.21301(16) 0.1766(2) 0.0255(10) Uani 1 1 d . . .
C40 C 0.9232(6) 0.23181(17) 0.2490(3) 0.0303(10) Uani 1 1 d . . .
Cl1 Cl 0.16937(19) 0.38594(5) 0.25446(7) 0.0539(4) Uani 1 1 d . . .
Cl2 Cl 0.43887(19) 0.33758(6) 0.24834(9) 0.0608(4) Uani 1 1 d . . .
C41 C 0.2545(9) 0.3292(2) 0.2474(4) 0.0673(17) Uani 1 1 d . . .
H41A H 0.1848 0.3121 0.2016 0.081 Uiso 1 1 calc R . .
H41B H 0.2654 0.3070 0.2885 0.081 Uiso 1 1 calc R . .
Cl3 Cl 1.0137(3) 0.36033(13) 0.45802(15) 0.1194(10) Uani 1 1 d . . .
Cl4 Cl 0.8245(3) 0.39810(11) 0.31384(18) 0.1396(12) Uani 1 1 d . . .
C42 C 0.9377(11) 0.3510(3) 0.3652(5) 0.087(2) Uani 1 1 d . . .
H42A H 1.0251 0.3460 0.3518 0.105 Uiso 1 1 calc R . .
H42B H 0.8755 0.3196 0.3530 0.105 Uiso 1 1 calc R . .
C43A C 0.5742(19) 0.1527(6) 0.5890(9) 0.0673(17) Uani 0.50 1 d P A 1
H43A H 0.5490 0.1660 0.5397 0.081 Uiso 0.50 1 calc PR A 1
H43B H 0.5048 0.1695 0.6070 0.081 Uiso 0.50 1 calc PR A 1
Cl5A Cl 0.7548(5) 0.16612(19) 0.6432(4) 0.119(2) Uani 0.50 1 d P A 1
Cl6A Cl 0.5377(5) 0.08620(15) 0.5830(3) 0.0586(11) Uani 0.50 1 d P A 1
Cl5B Cl 0.5763(3) 0.17232(8) 0.53119(13) 0.0361(5) Uani 0.50 1 d P B 2
Cl6B Cl 0.6020(7) 0.08370(16) 0.6208(2) 0.0669(14) Uani 0.50 1 d P B 2
C43B C 0.648(3) 0.1446(6) 0.6218(11) 0.087(2) Uani 0.50 1 d P B 2
H43C H 0.7630 0.1481 0.6465 0.105 Uiso 0.50 1 calc PR B 2
H43D H 0.6047 0.1636 0.6506 0.105 Uiso 0.50 1 calc PR B 2

loop_
_atom_site_aniso_label
_atom_site_aniso_U_11
_atom_site_aniso_U_22
_atom_site_aniso_U_33
_atom_site_aniso_U_23
_atom_site_aniso_U_13
_atom_site_aniso_U_12
Cr1 0.0154(4) 0.0176(3) 0.0210(3) 0.0010(3) 0.0080(3) -0.0020(3)
P1 0.0164(5) 0.0261(5) 0.0208(5) 0.0007(4) 0.0084(4) 0.0003(4)
P2 0.0208(6) 0.0221(5) 0.0262(6) 0.0031(5) 0.0120(5) 0.0023(4)
P3 0.0168(5) 0.0206(5) 0.0194(5) 0.0007(4) 0.0064(4) -0.0019(4)
O1 0.0218(17) 0.0301(15) 0.0365(17) 0.0025(14) 0.0144(14) -0.0044(13)
O2 0.037(2) 0.0352(18) 0.041(2) -0.0065(16) 0.0250(17) 0.0005(14)
O3 0.0260(18) 0.0343(18) 0.041(2) 0.0125(16) 0.0104(16) 0.0045(15)
O4 0.061(3) 0.0399(19) 0.048(2) -0.0113(17) 0.032(2) -0.0272(19)
N1 0.0162(19) 0.0311(19) 0.0202(18) 0.0008(15) 0.0072(15) 0.0036(15)
N2 0.0224(19) 0.0218(17) 0.0212(18) -0.0003(14) 0.0115(16) -0.0009(14)
C1 0.021(2) 0.039(3) 0.026(2) -0.002(2) 0.006(2) -0.004(2)
C2 0.026(3) 0.055(3) 0.043(3) -0.008(3) 0.015(2) -0.014(2)
C3 0.030(3) 0.088(5) 0.088(5) -0.016(4) 0.025(3) -0.025(3)
C4 0.042(4) 0.073(4) 0.071(4) -0.024(4) 0.011(3) -0.039(3)
C5 0.046(4) 0.055(4) 0.044(3) -0.018(3) 0.001(3) -0.017(3)
C6 0.032(3) 0.043(3) 0.028(2) -0.005(2) 0.007(2) -0.004(2)
C7 0.030(3) 0.027(2) 0.023(2) 0.0011(18) 0.013(2) 0.0070(19)
C8 0.031(3) 0.035(3) 0.027(2) 0.001(2) 0.011(2) 0.008(2)
C9 0.046(3) 0.038(3) 0.024(2) 0.003(2) 0.013(2) 0.014(2)
C10 0.062(4) 0.039(3) 0.031(3) 0.008(2) 0.026(3) 0.006(3)
C11 0.046(3) 0.044(3) 0.037(3) 0.003(2) 0.027(3) -0.001(2)
C12 0.034(3) 0.033(2) 0.030(3) 0.006(2) 0.017(2) 0.007(2)
C13 0.023(2) 0.049(3) 0.023(2) 0.005(2) 0.009(2) 0.010(2)
C14 0.035(3) 0.046(3) 0.030(3) 0.013(2) 0.015(2) 0.022(2)
C15 0.025(3) 0.061(3) 0.033(3) 0.006(2) 0.011(2) 0.015(2)
C16 0.028(2) 0.0154(19) 0.035(3) 0.0023(18) 0.016(2) 0.0053(17)
C17 0.032(3) 0.023(2) 0.040(3) 0.007(2) 0.021(2) 0.0066(19)
C18 0.038(3) 0.025(2) 0.052(3) 0.014(2) 0.033(3) 0.009(2)
C19 0.033(3) 0.019(2) 0.072(4) 0.007(2) 0.037(3) 0.0012(19)
C20 0.026(3) 0.019(2) 0.055(3) 0.000(2) 0.019(2) 0.0017(18)
C21 0.030(3) 0.018(2) 0.040(3) 0.0035(19) 0.018(2) 0.0047(18)
C22 0.030(3) 0.028(2) 0.024(2) -0.0011(19) 0.014(2) 0.0013(19)
C23 0.030(3) 0.043(3) 0.031(3) -0.004(2) 0.017(2) 0.005(2)
C24 0.037(3) 0.031(2) 0.035(3) -0.006(2) 0.016(2) -0.001(2)
C25 0.026(2) 0.016(2) 0.025(2) 0.0007(17) 0.0035(19) 0.0005(17)
C26 0.026(2) 0.031(2) 0.024(2) 0.0034(19) 0.0031(19) -0.0031(19)
C27 0.031(3) 0.041(3) 0.043(3) 0.003(2) 0.004(2) -0.010(2)
C28 0.044(3) 0.045(3) 0.033(3) 0.002(2) -0.005(3) -0.011(3)
C29 0.053(3) 0.031(3) 0.024(3) 0.001(2) 0.004(2) -0.004(2)
C30 0.034(3) 0.027(2) 0.026(2) 0.0003(19) 0.008(2) -0.001(2)
C31 0.027(2) 0.025(2) 0.019(2) -0.0029(17) 0.0112(19) -0.0070(18)
C32 0.036(3) 0.030(2) 0.023(2) 0.0003(19) 0.011(2) -0.004(2)
C33 0.059(4) 0.032(3) 0.027(3) 0.002(2) 0.018(3) -0.015(2)
C34 0.051(4) 0.045(3) 0.038(3) -0.003(2) 0.025(3) -0.023(3)
C35 0.035(3) 0.045(3) 0.047(3) -0.004(3) 0.024(3) -0.012(2)
C36 0.028(3) 0.035(2) 0.029(2) -0.001(2) 0.013(2) -0.006(2)
C37 0.022(2) 0.024(2) 0.018(2) -0.0006(18) 0.0067(19) 0.0052(19)
C38 0.021(2) 0.026(2) 0.030(2) 0.006(2) 0.011(2) -0.0020(18)
C39 0.025(2) 0.025(2) 0.030(2) -0.002(2) 0.016(2) -0.0056(19)
C40 0.035(3) 0.034(2) 0.027(2) -0.002(2) 0.017(2) -0.007(2)
Cl1 0.0657(10) 0.0592(8) 0.0338(7) -0.0075(6) 0.0186(7) -0.0175(7)
Cl2 0.0593(10) 0.0728(9) 0.0497(8) -0.0024(8) 0.0230(7) -0.0160(8)
C41 0.090(5) 0.050(3) 0.082(4) -0.013(3) 0.057(4) -0.024(3)
Cl3 0.0710(14) 0.197(3) 0.1111(18) 0.0231(19) 0.0594(13) 0.0009(16)
Cl4 0.0880(18) 0.121(2) 0.157(3) 0.0291(19) 0.0035(18) 0.0179(15)
C42 0.125(7) 0.045(3) 0.114(6) 0.004(4) 0.073(6) -0.002(4)
C43A 0.090(5) 0.050(3) 0.082(4) -0.013(3) 0.057(4) -0.024(3)
Cl5A 0.068(3) 0.090(3) 0.190(6) -0.054(3) 0.047(3) -0.012(2)
Cl6A 0.057(3) 0.0369(17) 0.092(3) -0.001(2) 0.042(2) -0.0024(17)
Cl5B 0.0339(13) 0.0317(11) 0.0367(12) 0.0008(10) 0.0097(10) 0.0051(10)
Cl6B 0.112(5) 0.0376(17) 0.061(3) 0.002(2) 0.047(3) -0.007(2)
C43B 0.125(7) 0.045(3) 0.114(6) 0.004(4) 0.073(6) -0.002(4)

loop_
_atom_type_symbol
_atom_type_description
_atom_type_scat_dispersion_real
_atom_type_scat_dispersion_imag
_atom_type_scat_source
C C 0.0181 0.0091 'International Tables Vol C Tables 4.2.6.8 and 6.1.1.4'
H H 0.0000 0.0000 'International Tables Vol C Tables 4.2.6.8 and 6.1.1.4'
Cl Cl 0.3639 0.7018 'International Tables Vol C Tables 4.2.6.8 and 6.1.1.4'
Cr Cr -0.1635 2.4439 'International Tables Vol C Tables 4.2.6.8 and 6.1.1.4'
N N 0.0311 0.0180 'International Tables Vol C Tables 4.2.6.8 and 6.1.1.4'
O O 0.0492 0.0322 'International Tables Vol C Tables 4.2.6.8 and 6.1.1.4'
P P 0.2955 0.4335 'International Tables Vol C Tables 4.2.6.8 and 6.1.1.4'

loop_
_geom_angle_atom_site_label_1
_geom_angle_atom_site_label_2
_geom_angle_atom_site_label_3
_geom_angle
C38 Cr1 C39 91.18(18)
C38 Cr1 C40 85.31(19)
C39 Cr1 C40 85.5(2)
C38 Cr1 C37 86.79(18)
C39 Cr1 C37 86.66(18)
C40 Cr1 C37 168.77(19)
C38 Cr1 P1 87.54(14)
C39 Cr1 P1 174.88(13)
C40 Cr1 P1 89.43(15)
C37 Cr1 P1 98.21(13)
C38 Cr1 P3 174.73(14)
C39 Cr1 P3 87.63(14)
C40 Cr1 P3 89.48(14)
C37 Cr1 P3 98.25(13)
P1 Cr1 P3 93.20(4)
N1 P1 C1 103.9(2)
N1 P1 C7 105.19(19)
C1 P1 C7 100.7(2)
N1 P1 Cr1 119.15(13)
C1 P1 Cr1 108.35(15)
C7 P1 Cr1 117.20(15)
N2 P2 N1 107.50(16)
N2 P2 C16 104.64(19)
N1 P2 C16 105.43(19)
N2 P3 C31 103.35(19)
N2 P3 C25 104.62(18)
C31 P3 C25 101.3(2)
N2 P3 Cr1 119.58(13)
C31 P3 Cr1 108.68(14)
C25 P3 Cr1 117.01(16)
C13 N1 P1 119.0(3)
C13 N1 P2 114.6(3)
P1 N1 P2 125.8(2)
C22 N2 P3 118.9(3)
C22 N2 P2 114.8(3)
P3 N2 P2 126.2(2)
C2 C1 C6 118.9(5)
C2 C1 P1 120.9(4)
C6 C1 P1 119.9(4)
C1 C2 C3 120.3(6)
C1 C2 H2 119.9
C3 C2 H2 119.9
C4 C3 C2 120.1(6)
C4 C3 H3 120.0
C2 C3 H3 120.0
C5 C4 C3 120.2(5)
C5 C4 H4 119.9
C3 C4 H4 119.9
C4 C5 C6 120.0(6)
C4 C5 H5 120.0
C6 C5 H5 120.0
C1 C6 C5 120.6(5)
C1 C6 H6 119.7
C5 C6 H6 119.7
C12 C7 C8 118.4(4)
C12 C7 P1 119.4(3)
C8 C7 P1 122.0(4)
C9 C8 C7 120.8(5)
C9 C8 H8 119.6
C7 C8 H8 119.6
C10 C9 C8 120.0(5)
C10 C9 H9 120.0
C8 C9 H9 120.0
C9 C10 C11 120.2(5)
C9 C10 H10 119.9
C11 C10 H10 119.9
C10 C11 C12 119.9(5)
C10 C11 H11 120.1
C12 C11 H11 120.1
C11 C12 C7 120.8(5)
C11 C12 H12 119.6
C7 C12 H12 119.6
C15 C13 N1 112.3(4)
C15 C13 C14 110.2(4)
N1 C13 C14 111.9(4)
C15 C13 H13 107.4
N1 C13 H13 107.4
C14 C13 H13 107.4
C13 C14 H14A 109.5
C13 C14 H14B 109.5
H14A C14 H14B 109.5
C13 C14 H14C 109.5
H14A C14 H14C 109.5
H14B C14 H14C 109.5
C13 C15 H15A 109.5
C13 C15 H15B 109.5
H15A C15 H15B 109.5
C13 C15 H15C 109.5
H15A C15 H15C 109.5
H15B C15 H15C 109.5
C21 C16 C17 118.4(4)
C21 C16 P2 120.4(4)
C17 C16 P2 119.8(4)
C18 C17 C16 120.1(5)
C18 C17 H17 119.9
C16 C17 H17 119.9
C19 C18 C17 120.9(5)
C19 C18 H18 119.6
C17 C18 H18 119.6
C20 C19 C18 119.3(4)
C20 C19 H19 120.3
C18 C19 H19 120.3
C19 C20 C21 120.6(5)
C19 C20 H20 119.7
C21 C20 H20 119.7
C20 C21 C16 120.6(5)
C20 C21 H21 119.7
C16 C21 H21 119.7
N2 C22 C23 113.5(4)
N2 C22 C24 112.5(4)
C23 C22 C24 110.2(4)
N2 C22 H22 106.7
C23 C22 H22 106.7
C24 C22 H22 106.7
C22 C23 H23A 109.5
C22 C23 H23B 109.5
H23A C23 H23B 109.5
C22 C23 H23C 109.5
H23A C23 H23C 109.5
H23B C23 H23C 109.5
C22 C24 H24A 109.5
C22 C24 H24B 109.5
H24A C24 H24B 109.5
C22 C24 H24C 109.5
H24A C24 H24C 109.5
H24B C24 H24C 109.5
C30 C25 C26 117.8(4)
C30 C25 P3 123.2(4)
C26 C25 P3 118.8(4)
C27 C26 C25 121.3(5)
C27 C26 H26 119.4
C25 C26 H26 119.4
C28 C27 C26 119.8(5)
C28 C27 H27 120.1
C26 C27 H27 120.1
C27 C28 C29 120.0(5)
C27 C28 H28 120.0
C29 C28 H28 120.0
C28 C29 C30 119.5(5)
C28 C29 H29 120.2
C30 C29 H29 120.2
C25 C30 C29 121.6(5)
C25 C30 H30 119.2
C29 C30 H30 119.2
C36 C31 C32 117.9(4)
C36 C31 P3 120.0(3)
C32 C31 P3 121.6(3)
C33 C32 C31 120.7(5)
C33 C32 H32 119.6
C31 C32 H32 119.6
C34 C33 C32 120.1(5)
C34 C33 H33 119.9
C32 C33 H33 119.9
C35 C34 C33 120.1(5)
C35 C34 H34 119.9
C33 C34 H34 119.9
C34 C35 C36 119.8(5)
C34 C35 H35 120.1
C36 C35 H35 120.1
C35 C36 C31 121.3(5)
C35 C36 H36 119.3
C31 C36 H36 119.3
O1 C37 Cr1 170.0(3)
O2 C38 Cr1 178.5(4)
O3 C39 Cr1 178.0(4)
O4 C40 Cr1 172.2(4)
Cl1 C41 Cl2 112.8(3)
Cl1 C41 H41A 109.0
Cl2 C41 H41A 109.0
Cl1 C41 H41B 109.0
Cl2 C41 H41B 109.0
H41A C41 H41B 107.8
Cl4 C42 Cl3 115.2(5)
Cl4 C42 H42A 108.5
Cl3 C42 H42A 108.5
Cl4 C42 H42B 108.5
Cl3 C42 H42B 108.5
H42A C42 H42B 107.5
Cl5A C43A Cl6A 112.2(10)
Cl5A C43A H43A 109.2
Cl6A C43A H43A 109.2
Cl5A C43A H43B 109.2
Cl6A C43A H43B 109.2
H43A C43A H43B 107.9
Cl6B C43B Cl5B 113.3(12)
Cl6B C43B H43C 108.9
Cl5B C43B H43C 108.9
Cl6B C43B H43D 108.9
Cl5B C43B H43D 108.9
H43C C43B H43D 107.7

loop_
_geom_bond_atom_site_label_1
_geom_bond_atom_site_label_2
_geom_bond_distance
Cr1 C38 1.864(5)
Cr1 C39 1.866(5)
Cr1 C40 1.896(5)
Cr1 C37 1.901(4)
Cr1 P1 2.3792(12)
Cr1 P3 2.3797(13)
P1 N1 1.710(4)
P1 C1 1.842(5)
P1 C7 1.848(5)
P2 N2 1.715(4)
P2 N1 1.721(4)
P2 C16 1.834(5)
P3 N2 1.710(3)
P3 C31 1.830(4)
P3 C25 1.847(4)
O1 C37 1.144(5)
O2 C38 1.147(5)
O3 C39 1.143(5)
O4 C40 1.136(5)
N1 C13 1.522(6)
N2 C22 1.517(5)
C1 C2 1.382(7)
C1 C6 1.390(7)
C2 C3 1.392(8)
C2 H2 0.9500
C3 C4 1.383(10)
C3 H3 0.9500
C4 C5 1.362(10)
C4 H4 0.9500
C5 C6 1.395(8)
C5 H5 0.9500
C6 H6 0.9500
C7 C12 1.388(7)
C7 C8 1.393(6)
C8 C9 1.381(7)
C8 H8 0.9500
C9 C10 1.377(8)
C9 H9 0.9500
C10 C11 1.378(8)
C10 H10 0.9500
C11 C12 1.385(7)
C11 H11 0.9500
C12 H12 0.9500
C13 C15 1.514(7)
C13 C14 1.533(7)
C13 H13 1.0000
C14 H14A 0.9800
C14 H14B 0.9800
C14 H14C 0.9800
C15 H15A 0.9800
C15 H15B 0.9800
C15 H15C 0.9800
C16 C21 1.398(7)
C16 C17 1.402(6)
C17 C18 1.387(7)
C17 H17 0.9500
C18 C19 1.383(7)
C18 H18 0.9500
C19 C20 1.381(7)
C19 H19 0.9500
C20 C21 1.385(7)
C20 H20 0.9500
C21 H21 0.9500
C22 C23 1.523(6)
C22 C24 1.535(6)
C22 H22 1.0000
C23 H23A 0.9800
C23 H23B 0.9800
C23 H23C 0.9800
C24 H24A 0.9800
C24 H24B 0.9800
C24 H24C 0.9800
C25 C30 1.385(7)
C25 C26 1.396(7)
C26 C27 1.385(7)
C26 H26 0.9500
C27 C28 1.383(8)
C27 H27 0.9500
C28 C29 1.384(8)
C28 H28 0.9500
C29 C30 1.391(7)
C29 H29 0.9500
C30 H30 0.9500
C31 C36 1.388(6)
C31 C32 1.392(6)
C32 C33 1.380(7)
C32 H32 0.9500
C33 C34 1.379(8)
C33 H33 0.9500
C34 C35 1.369(8)
C34 H34 0.9500
C35 C36 1.382(7)
C35 H35 0.9500
C36 H36 0.9500
Cl1 C41 1.744(7)
Cl2 C41 1.761(7)
C41 H41A 0.9900
C41 H41B 0.9900
Cl3 C42 1.723(8)
Cl4 C42 1.685(8)
C42 H42A 0.9900
C42 H42B 0.9900
C43A Cl5A 1.630(16)
C43A Cl6A 1.791(15)
C43A H43A 0.9900
C43A H43B 0.9900
Cl5B C43B 1.821(18)
Cl6B C43B 1.672(18)
C43B H43C 0.9900
C43B H43D 0.9900

loop_
_geom_torsion_atom_site_label_1
_geom_torsion_atom_site_label_2
_geom_torsion_atom_site_label_3
_geom_torsion_atom_site_label_4
_geom_torsion
C38 Cr1 P1 N1 165.2(2)
C40 Cr1 P1 N1 -109.5(2)
C37 Cr1 P1 N1 78.8(2)
P3 Cr1 P1 N1 -20.02(15)
C38 Cr1 P1 C1 -76.4(2)
C40 Cr1 P1 C1 8.9(2)
C37 Cr1 P1 C1 -162.8(2)
P3 Cr1 P1 C1 98.35(17)
C38 Cr1 P1 C7 36.6(2)
C40 Cr1 P1 C7 121.9(2)
C37 Cr1 P1 C7 -49.8(2)
P3 Cr1 P1 C7 -148.63(17)
C39 Cr1 P3 N2 -162.36(19)
C40 Cr1 P3 N2 112.1(2)
C37 Cr1 P3 N2 -76.08(19)
P1 Cr1 P3 N2 22.70(15)
C39 Cr1 P3 C31 79.5(2)
C40 Cr1 P3 C31 -6.1(2)
C37 Cr1 P3 C31 165.75(19)
P1 Cr1 P3 C31 -95.47(15)
C39 Cr1 P3 C25 -34.4(2)
C40 Cr1 P3 C25 -119.9(2)
C37 Cr1 P3 C25 51.9(2)
P1 Cr1 P3 C25 150.67(16)
C1 P1 N1 C13 50.3(4)
C7 P1 N1 C13 -55.1(4)
Cr1 P1 N1 C13 171.0(3)
C1 P1 N1 P2 -138.5(3)
C7 P1 N1 P2 116.1(3)
Cr1 P1 N1 P2 -17.8(3)
N2 P2 N1 C13 -131.6(3)
C16 P2 N1 C13 117.2(3)
N2 P2 N1 P1 56.9(3)
C16 P2 N1 P1 -54.3(3)
C31 P3 N2 C22 -52.9(3)
C25 P3 N2 C22 52.8(3)
Cr1 P3 N2 C22 -173.8(2)
C31 P3 N2 P2 132.8(3)
C25 P3 N2 P2 -121.5(3)
Cr1 P3 N2 P2 11.9(3)
N1 P2 N2 C22 132.1(3)
C16 P2 N2 C22 -116.1(3)
N1 P2 N2 P3 -53.3(3)
C16 P2 N2 P3 58.4(3)
N1 P1 C1 C2 31.5(5)
C7 P1 C1 C2 140.2(4)
Cr1 P1 C1 C2 -96.2(4)
N1 P1 C1 C6 -154.6(4)
C7 P1 C1 C6 -45.8(4)
Cr1 P1 C1 C6 77.8(4)
C6 C1 C2 C3 1.4(8)
P1 C1 C2 C3 175.4(5)
C1 C2 C3 C4 -1.0(10)
C2 C3 C4 C5 -0.2(11)
C3 C4 C5 C6 1.0(11)
C2 C1 C6 C5 -0.6(7)
P1 C1 C6 C5 -174.7(4)
C4 C5 C6 C1 -0.6(9)
N1 P1 C7 C12 -100.9(4)
C1 P1 C7 C12 151.3(4)
Cr1 P1 C7 C12 34.1(4)
N1 P1 C7 C8 73.6(4)
C1 P1 C7 C8 -34.2(4)
Cr1 P1 C7 C8 -151.4(3)
C12 C7 C8 C9 1.9(7)
P1 C7 C8 C9 -172.6(4)
C7 C8 C9 C10 -1.1(7)
C8 C9 C10 C11 -0.1(8)
C9 C10 C11 C12 0.5(8)
C10 C11 C12 C7 0.4(8)
C8 C7 C12 C11 -1.6(7)
P1 C7 C12 C11 173.1(4)
P1 N1 C13 C15 -134.2(4)
P2 N1 C13 C15 53.7(5)
P1 N1 C13 C14 101.3(4)
P2 N1 C13 C14 -70.9(4)
N2 P2 C16 C21 38.3(4)
N1 P2 C16 C21 151.5(3)
N2 P2 C16 C17 -155.6(3)
N1 P2 C16 C17 -42.3(4)
C21 C16 C17 C18 -1.3(6)
P2 C16 C17 C18 -167.7(3)
C16 C17 C18 C19 0.6(6)
C17 C18 C19 C20 0.2(7)
C18 C19 C20 C21 -0.2(6)
C19 C20 C21 C16 -0.5(6)
C17 C16 C21 C20 1.3(6)
P2 C16 C21 C20 167.6(3)
P3 N2 C22 C23 132.6(3)
P2 N2 C22 C23 -52.5(4)
P3 N2 C22 C24 -101.5(4)
P2 N2 C22 C24 73.5(4)
N2 P3 C25 C30 -77.2(4)
C31 P3 C25 C30 30.0(4)
Cr1 P3 C25 C30 147.9(3)
N2 P3 C25 C26 97.1(4)
C31 P3 C25 C26 -155.8(4)
Cr1 P3 C25 C26 -37.8(4)
C30 C25 C26 C27 2.0(7)
P3 C25 C26 C27 -172.6(4)
C25 C26 C27 C28 -1.1(8)
C26 C27 C28 C29 -0.8(8)
C27 C28 C29 C30 1.6(8)
C26 C25 C30 C29 -1.1(7)
P3 C25 C30 C29 173.2(4)
C28 C29 C30 C25 -0.6(7)
N2 P3 C31 C36 -33.0(4)
C25 P3 C31 C36 -141.2(4)
Cr1 P3 C31 C36 95.0(4)
N2 P3 C31 C32 155.1(4)
C25 P3 C31 C32 46.9(4)
Cr1 P3 C31 C32 -76.9(4)
C36 C31 C32 C33 1.6(7)
P3 C31 C32 C33 173.6(4)
C31 C32 C33 C34 -0.8(7)
C32 C33 C34 C35 0.6(8)
C33 C34 C35 C36 -1.2(8)
C34 C35 C36 C31 2.0(7)
C32 C31 C36 C35 -2.2(7)
P3 C31 C36 C35 -174.3(4)
